data_9016222
loop_
_publ_author_name
'Pontonnier, L.'
'Miraglia, S.'
'Fruchart, D.'
'Soubeyroux, J.'
'Baudry, A.'
'Boyer, P.'

_publ_section_title
;
 Structural study of hyperstoichiometric alloys ZrMn2+x and their hydrides
 _cod_database_code 1008566
;
_journal_name_full 'Journal of Alloys and Compounds'
_journal_page_first 241
_journal_page_last 248
_journal_volume 186
_journal_year 1992
_chemical_formula_sum 'D2.114 Mn2.227 Zr0.772'
_space_group_IT_number 194
_symmetry_space_group_name_Hall '-P 6c 2c'
_symmetry_space_group_name_H-M 'P 63/m m c'
_cell_angle_alpha 90
_cell_angle_beta 90
_cell_angle_gamma 120
_cell_length_a 5.3493
_cell_length_b 5.3493
_cell_length_c 8.6995
_cell_formula_units_Z 4
_cell_volume 215.585
_database_code_amcsd 0016457
_exptl_crystal_density_diffrn 6.070
_cod_duplicate_entry 1008566
_cod_original_formula_sum 'Zr.772 Mn2.227 D2.114'
_cod_database_code 9016222
_amcsd_formula_title 'D2.113 Mn2.227 Zr0.772'

loop_
_space_group_symop_operation_xyz
x,y,z
-x,-x+y,1/2+z
x,x-y,1/2-z
-x+y,-x,1/2-z
x-y,x,1/2+z
-y,-x,z
y,x,-z
y,-x+y,-z
-y,x-y,z
x-y,-y,1/2+z
-x+y,y,1/2-z
x,y,1/2-z
-x,-y,1/2+z
x,x-y,z
-x,-x+y,-z
x-y,x,-z
-x+y,-x,z
y,x,1/2+z
-y,-x,1/2-z
-y,x-y,1/2-z
y,-x+y,1/2+z
-x+y,y,z
x-y,-y,-z
-x,-y,-z

loop_
_atom_site_label
_atom_site_fract_x
_atom_site_fract_y
_atom_site_fract_z
_atom_site_occupancy
Zr1 0.33333 0.66667 0.06320 0.77200
Mn1 0.33333 0.66667 0.06320 0.22700
Mn2 0.00000 0.00000 0.00000 1.00000
Mn3 0.83020 0.66040 0.25000 1.00000
D1 0.03970 0.32190 0.57060 0.14600
D2 0.44780 0.89560 0.62540 0.24700
D3 0.48000 0.96000 0.25000 0.28600
D4 0.26200 0.52400 0.25000 0.04500

loop_
_cod_related_entry_id
_cod_related_entry_database
_cod_related_entry_code
1 AMCSD 0016457
